data_7705045
loop_
_publ_author_name
'Ho, Luong Phong'
'K\"orner, Lukas'
'Bannenberg, Thomas'
'Tamm, Matthias'

_publ_section_title
;
 Chalcogen complexes of anionic N-heterocyclic carbenes.
;
_journal_issue 38
_journal_name_full 'Dalton transactions (Cambridge, England : 2003)'
_journal_page_first 13207
_journal_page_last 13217
_journal_paper_doi 10.1039/d0dt02392b
_journal_volume 49
_journal_year 2020
_chemical_formula_sum 'C65 H75 B F15 Li N2 O5 S'
_chemical_formula_weight 1299.08
_chemical_properties_physical Air-sensitive,Moisture-sensitive
_space_group_crystal_system monoclinic
_space_group_IT_number 14
_space_group_name_Hall '-P 2ybc'
_space_group_name_H-M_alt 'P 1 21/c 1'
_atom_sites_solution_hydrogens geom
_audit_creation_method SHELXL-2018/1
_audit_update_record
;
2020-07-01 deposited with the CCDC.	2020-08-06 downloaded from the CCDC.
;
_cell_angle_alpha 90
_cell_angle_beta 119.9080(10)
_cell_angle_gamma 90
_cell_formula_units_Z 4
_cell_length_a 10.71830(10)
_cell_length_b 26.7113(2)
_cell_length_c 25.5331(3)
_cell_measurement_reflns_used 40748
_cell_measurement_temperature 101(2)
_cell_measurement_theta_max 75.9090
_cell_measurement_theta_min 3.8450
_cell_volume 6336.61(12)
_computing_cell_refinement 'CrysAlisPro 1.171.38.43 (Rigaku OD, 2015)'
_computing_data_collection 'CrysAlisPro 1.171.38.43 (Rigaku OD, 2015)'
_computing_data_reduction 'CrysAlisPro 1.171.38.43 (Rigaku OD, 2015)'
_computing_publication_material
;
'OLEX2 v1.2 (O. V. Dolomanov et al., J. Appl. Cryst., 2009, 42, 339-341)'
;
_computing_structure_refinement
;
'SHELXL-2017/1 (G. M. Sheldrick, Acta Cryst., 2008, A64, 112-122)'
;
_computing_structure_solution
;
SHELXT-2014/5 (G. M. Sheldrick, Acta Cryst., 2015, A71, 3-8)'
;
_diffrn_ambient_temperature 101(2)
_diffrn_detector_area_resol_mean 10.3543
_diffrn_measured_fraction_theta_full 1.000
_diffrn_measured_fraction_theta_max 0.997
_diffrn_measurement_device_type 'Xcalibur, Atlas, Nova'
_diffrn_measurement_method '\w scans'
_diffrn_radiation_type CuK\a
_diffrn_radiation_wavelength 1.54184
_diffrn_reflns_av_R_equivalents 0.0509
_diffrn_reflns_av_unetI/netI 0.0214
_diffrn_reflns_Laue_measured_fraction_full 1.000
_diffrn_reflns_Laue_measured_fraction_max 0.997
_diffrn_reflns_limit_h_max 12
_diffrn_reflns_limit_h_min -13
_diffrn_reflns_limit_k_max 33
_diffrn_reflns_limit_k_min -33
_diffrn_reflns_limit_l_max 32
_diffrn_reflns_limit_l_min -32
_diffrn_reflns_number 129565
_diffrn_reflns_point_group_measured_fraction_full 1.000
_diffrn_reflns_point_group_measured_fraction_max 0.997
_diffrn_reflns_theta_full 67.684
_diffrn_reflns_theta_max 76.232
_diffrn_reflns_theta_min 3.309
_diffrn_source 'micro-focus sealed X-ray tube'
_exptl_absorpt_coefficient_mu 1.278
_exptl_absorpt_correction_T_max 0.977
_exptl_absorpt_correction_T_min 0.959
_exptl_absorpt_correction_type gaussian
_exptl_absorpt_process_details
;
CrysAlisPro 1.171.38.43 (Rigaku Oxford Diffraction, 2015)
Numerical absorption correction based on gaussian integration over
			a multifaceted crystal model
Empirical absorption correction using spherical harmonics,
 implemented in SCALE3 ABSPACK scaling algorithm.
;
_exptl_crystal_colour colourless
_exptl_crystal_density_diffrn 1.362
_exptl_crystal_description irregular
_exptl_crystal_F_000 2712
_exptl_crystal_size_max 0.301
_exptl_crystal_size_mid 0.172
_exptl_crystal_size_min 0.145
_refine_diff_density_max 1.031
_refine_diff_density_min -0.809
_refine_diff_density_rms 0.054
_refine_ls_extinction_method none
_refine_ls_goodness_of_fit_ref 1.020
_refine_ls_hydrogen_treatment constr
_refine_ls_matrix_type full
_refine_ls_number_parameters 941
_refine_ls_number_reflns 13234
_refine_ls_number_restraints 790
_refine_ls_restrained_S_all 1.123
_refine_ls_R_factor_all 0.0592
_refine_ls_R_factor_gt 0.0497
_refine_ls_shift/su_max 0.001
_refine_ls_shift/su_mean 0.000
_refine_ls_structure_factor_coef Fsqd
_refine_ls_weighting_details 'w=1/[\s^2^(Fo^2^)+(0.0725P)^2^+3.6197P] where P=(Fo^2^+2Fc^2^)/3'
_refine_ls_weighting_scheme calc
_refine_ls_wR_factor_gt 0.1297
_refine_ls_wR_factor_ref 0.1381
_reflns_Friedel_coverage 0.000
_reflns_number_gt 11081
_reflns_number_total 13234
_reflns_threshold_expression 'I > 2\s(I)'
_cod_data_source_file d0dt02392b3.cif
_cod_data_source_block ph25ph
_cod_depositor_comments 'Adding full bibliography for 7705040--7705050.cif.'
_cod_original_sg_symbol_H-M 'P 21/c'
_cod_database_code 7705045
_shelx_shelxl_version_number 2018/1
_shelx_space_group_comment
;
The symmetry employed for this shelxl refinement is uniquely defined
by the following loop, which should always be used as a source of
symmetry information in preference to the above space-group names.
They are only intended as comments.
;

loop_
_space_group_symop_operation_xyz
'x, y, z'
'-x, y+1/2, -z+1/2'
'-x, -y, -z'
'x, -y-1/2, z-1/2'

loop_
_atom_site_label
_atom_site_type_symbol
_atom_site_fract_x
_atom_site_fract_y
_atom_site_fract_z
_atom_site_U_iso_or_equiv
_atom_site_adp_type
_atom_site_occupancy
_atom_site_site_symmetry_order
_atom_site_calc_flag
_atom_site_refinement_flags_posn
_atom_site_refinement_flags_adp
_atom_site_refinement_flags_occupancy
_atom_site_disorder_assembly
_atom_site_disorder_group
C1 C 0.72705(16) 0.63324(6) 0.86548(7) 0.0238(3) Uani 1 1 d . . . . .
C2 C 0.66138(16) 0.56295(6) 0.80449(7) 0.0217(3) Uani 1 1 d . . . . .
C3 C 0.72621(16) 0.54926(6) 0.86343(7) 0.0228(3) Uani 1 1 d . . . . .
H3 H 0.741117 0.516385 0.877239 0.027 Uiso 1 1 calc R U . . .
C4 C 0.61221(17) 0.65264(6) 0.75857(7) 0.0243(3) Uani 1 1 d . . . . .
C5 C 0.71202(19) 0.67671(6) 0.74693(8) 0.0293(4) Uani 1 1 d . . . . .
C6 C 0.6596(2) 0.71276(7) 0.70104(9) 0.0359(4) Uani 1 1 d . . . . .
H6 H 0.722860 0.728657 0.691500 0.043 Uiso 1 1 calc R U . . .
C7 C 0.5155(2) 0.72506(8) 0.66977(9) 0.0418(5) Uani 1 1 d . . . . .
H7 H 0.482595 0.749217 0.639546 0.050 Uiso 1 1 calc R U . . .
C8 C 0.4192(2) 0.70151(8) 0.68323(9) 0.0385(4) Uani 1 1 d . . . . .
H8 H 0.322477 0.710382 0.662087 0.046 Uiso 1 1 calc R U . . .
C9 C 0.46540(18) 0.66476(6) 0.72795(8) 0.0281(3) Uani 1 1 d . . . . .
C10 C 0.87269(19) 0.66526(7) 0.78145(9) 0.0343(4) Uani 1 1 d . . . . .
H10 H 0.889366 0.638829 0.810856 0.041 Uiso 1 1 calc R U . . .
C11 C 0.9264(2) 0.64642(8) 0.73962(11) 0.0451(5) Uani 1 1 d . . . . .
H11O H 0.869284 0.618350 0.716756 0.068 Uiso 1 1 calc R U . . .
H11P H 1.025272 0.636333 0.763335 0.068 Uiso 1 1 calc R U . . .
H11Q H 0.918517 0.672739 0.712528 0.068 Uiso 1 1 calc R U . . .
C12 C 0.9604(2) 0.71127(8) 0.81617(11) 0.0429(5) Uani 1 1 d . . . . .
H12A H 0.943271 0.738048 0.788300 0.064 Uiso 1 1 calc R U . . .
H12B H 1.060931 0.703004 0.837271 0.064 Uiso 1 1 calc R U . . .
H12C H 0.931845 0.721574 0.844691 0.064 Uiso 1 1 calc R U . . .
C13 C 0.36124(18) 0.64080(7) 0.74464(9) 0.0308(4) Uani 1 1 d . . . . .
H13 H 0.399413 0.607769 0.761900 0.037 Uiso 1 1 calc R U . . .
C14 C 0.21006(19) 0.63325(8) 0.69014(9) 0.0381(4) Uani 1 1 d . . . . .
H14A H 0.161849 0.664965 0.677846 0.057 Uiso 1 1 calc R U . . .
H14B H 0.156143 0.611171 0.701114 0.057 Uiso 1 1 calc R U . . .
H14C H 0.217594 0.618876 0.657366 0.057 Uiso 1 1 calc R U . . .
C15 C 0.3522(2) 0.67193(9) 0.79319(10) 0.0423(5) Uani 1 1 d . . . . .
H15A H 0.446858 0.675966 0.827465 0.063 Uiso 1 1 calc R U . . .
H15B H 0.291824 0.655060 0.805450 0.063 Uiso 1 1 calc R U . . .
H15C H 0.312225 0.704218 0.777011 0.063 Uiso 1 1 calc R U . . .
C16 C 0.83537(18) 0.58964(6) 0.96484(8) 0.0258(3) Uani 1 1 d . . . . .
C17 C 0.98432(18) 0.58178(7) 0.99784(8) 0.0293(4) Uani 1 1 d . . . . .
C18 C 1.0460(2) 0.57635(8) 1.06017(9) 0.0397(4) Uani 1 1 d . . . . .
H18 H 1.144789 0.571390 1.083670 0.048 Uiso 1 1 calc R U . . .
C19 C 0.9630(3) 0.57822(9) 1.08776(9) 0.0472(5) Uani 1 1 d . . . . .
H19 H 1.006099 0.573803 1.129326 0.057 Uiso 1 1 calc R U . . .
C20 C 0.8161(2) 0.58663(8) 1.05393(10) 0.0422(5) Uani 1 1 d . . . . .
H20 H 0.761795 0.588244 1.073094 0.051 Uiso 1 1 calc R U . . .
C21 C 0.7489(2) 0.59269(7) 0.99147(9) 0.0315(4) Uani 1 1 d . . . . .
C22 C 1.07409(19) 0.57964(8) 0.96684(9) 0.0349(4) Uani 1 1 d . . . . .
H22 H 1.011598 0.567370 0.925634 0.042 Uiso 1 1 calc R U . . .
C23 C 1.2011(2) 0.54405(8) 0.99741(10) 0.0422(5) Uani 1 1 d . . . . .
H23A H 1.270469 0.557335 1.036085 0.063 Uiso 1 1 calc R U . . .
H23B H 1.244747 0.540290 0.972701 0.063 Uiso 1 1 calc R U . . .
H23C H 1.168348 0.512028 1.002783 0.063 Uiso 1 1 calc R U . . .
C24 C 1.1269(3) 0.63157(9) 0.96203(16) 0.0664(9) Uani 1 1 d . . . . .
H24A H 1.046209 0.653787 0.941904 0.100 Uiso 1 1 calc R U . . .
H24B H 1.176221 0.629474 0.939375 0.100 Uiso 1 1 calc R U . . .
H24C H 1.191622 0.644108 1.001792 0.100 Uiso 1 1 calc R U . . .
C25 C 0.5868(2) 0.60021(7) 0.95363(10) 0.0362(4) Uani 1 1 d . . . . .
H25 H 0.567268 0.609357 0.913064 0.043 Uiso 1 1 calc R U . . .
C26 C 0.5059(3) 0.55228(9) 0.94650(14) 0.0597(7) Uani 1 1 d . . . . .
H26A H 0.522595 0.541381 0.985300 0.090 Uiso 1 1 calc R U . . .
H26B H 0.538772 0.527025 0.929445 0.090 Uiso 1 1 calc R U . . .
H26C H 0.404824 0.557863 0.920204 0.090 Uiso 1 1 calc R U . . .
C27 C 0.5318(3) 0.64311(14) 0.9751(2) 0.0978(15) Uani 1 1 d . . . . .
H27A H 0.431525 0.648409 0.946879 0.147 Uiso 1 1 calc R U . . .
H27B H 0.584793 0.672931 0.977865 0.147 Uiso 1 1 calc R U . . .
H27C H 0.544129 0.635272 1.014059 0.147 Uiso 1 1 calc R U . . .
C28 C 0.46555(17) 0.53802(6) 0.68340(8) 0.0255(3) Uani 1 1 d . . . . .
C29 C 0.32736(18) 0.51774(7) 0.65505(8) 0.0290(3) Uani 1 1 d . . . . .
C30 C 0.2200(2) 0.52986(8) 0.59701(9) 0.0359(4) Uani 1 1 d . . . . .
C31 C 0.2460(2) 0.56429(8) 0.56384(9) 0.0421(5) Uani 1 1 d . . . . .
C32 C 0.3806(2) 0.58533(8) 0.58894(9) 0.0395(4) Uani 1 1 d . . . . .
C33 C 0.48542(19) 0.57167(7) 0.64655(8) 0.0300(4) Uani 1 1 d . . . . .
C34 C 0.73372(18) 0.50509(6) 0.73434(8) 0.0273(3) Uani 1 1 d . . . . .
C35 C 0.87727(19) 0.51955(7) 0.76576(9) 0.0309(4) Uani 1 1 d . . . . .
C36 C 0.9790(2) 0.50549(8) 0.74989(11) 0.0425(5) Uani 1 1 d . . . . .
C37 C 0.9395(3) 0.47509(9) 0.70075(13) 0.0507(6) Uani 1 1 d . . . . .
C38 C 0.7993(3) 0.45903(9) 0.66828(11) 0.0461(5) Uani 1 1 d . . . . .
C39 C 0.7019(2) 0.47405(7) 0.68555(9) 0.0347(4) Uani 1 1 d . . . . .
C40 C 0.56600(16) 0.47194(6) 0.77974(7) 0.0237(3) Uani 1 1 d . . . . .
C41 C 0.62797(17) 0.42449(6) 0.79148(8) 0.0269(3) Uani 1 1 d . . . . .
C42 C 0.60106(19) 0.38691(6) 0.82194(8) 0.0305(4) Uani 1 1 d . . . . .
C43 C 0.5071(2) 0.39535(7) 0.84277(8) 0.0320(4) Uani 1 1 d . . . . .
C44 C 0.44057(19) 0.44128(7) 0.83238(8) 0.0306(4) Uani 1 1 d . . . . .
C45 C 0.47010(17) 0.47767(6) 0.80161(8) 0.0258(3) Uani 1 1 d . . . . .
C105 C 0.6212(4) 0.28660(15) 0.58961(15) 0.0586(9) Uani 0.780(4) 1 d D U P A 1
H10A H 0.642892 0.254281 0.609557 0.070 Uiso 0.780(4) 1 calc R U P A 1
H10B H 0.633017 0.312213 0.618661 0.070 Uiso 0.780(4) 1 calc R U P A 1
C106 C 0.7197(6) 0.2968(2) 0.5640(3) 0.0598(14) Uani 0.780(4) 1 d D U P A 1
H10C H 0.726262 0.332318 0.557949 0.072 Uiso 0.780(4) 1 calc R U P A 1
H10D H 0.815446 0.283511 0.589999 0.072 Uiso 0.780(4) 1 calc R U P A 1
C107 C 0.6440(4) 0.26917(13) 0.50474(17) 0.0639(10) Uani 0.780(4) 1 d D U P A 1
H10E H 0.667147 0.233768 0.510239 0.077 Uiso 0.780(4) 1 calc R U P A 1
H10F H 0.669352 0.282801 0.476065 0.077 Uiso 0.780(4) 1 calc R U P A 1
C108 C 0.4869(4) 0.27790(13) 0.48404(14) 0.0563(9) Uani 0.780(4) 1 d D U P A 1
H10G H 0.451184 0.306514 0.457122 0.068 Uiso 0.780(4) 1 calc R U P A 1
H10H H 0.430435 0.248762 0.462600 0.068 Uiso 0.780(4) 1 calc R U P A 1
C113 C 0.4329(6) 0.31182(18) 0.6733(2) 0.0451(9) Uani 0.694(7) 1 d D U P A 1
H11A H 0.523111 0.328382 0.700253 0.054 Uiso 0.694(7) 1 calc R U P A 1
H11B H 0.453347 0.277753 0.666721 0.054 Uiso 0.694(7) 1 calc R U P A 1
C114 C 0.3350(5) 0.31200(14) 0.70005(18) 0.0414(9) Uani 0.694(7) 1 d D U P A 1
H11C H 0.390482 0.313136 0.743820 0.050 Uiso 0.694(7) 1 calc R U P A 1
H11D H 0.274414 0.282425 0.687815 0.050 Uiso 0.694(7) 1 calc R U P A 1
C115 C 0.2438(5) 0.35969(14) 0.67460(19) 0.0529(11) Uani 0.694(7) 1 d D U P A 1
H11E H 0.265651 0.383893 0.706363 0.064 Uiso 0.694(7) 1 calc R U P A 1
H11F H 0.141771 0.352040 0.654190 0.064 Uiso 0.694(7) 1 calc R U P A 1
C116 C 0.2896(6) 0.37944(14) 0.6293(2) 0.0633(13) Uani 0.694(7) 1 d D U P A 1
H11G H 0.206138 0.390728 0.592336 0.076 Uiso 0.694(7) 1 calc R U P A 1
H11H H 0.356060 0.407247 0.646803 0.076 Uiso 0.694(7) 1 calc R U P A 1
C201 C 0.1513(5) 0.1826(2) 0.3387(4) 0.0835(17) Uani 0.746(10) 1 d D U P B 1
H20K H 0.144970 0.169684 0.372769 0.100 Uiso 0.746(10) 1 calc R U P B 1
H20L H 0.250111 0.192157 0.352230 0.100 Uiso 0.746(10) 1 calc R U P B 1
C202 C 0.0974(8) 0.1437(3) 0.2873(2) 0.087(2) Uani 0.746(10) 1 d D U P B 1
H20M H 0.158951 0.143208 0.269447 0.105 Uiso 0.746(10) 1 calc R U P B 1
H20N H 0.095842 0.110452 0.302240 0.105 Uiso 0.746(10) 1 calc R U P B 1
C203 C -0.0808(14) 0.1560(5) 0.2186(5) 0.046(3) Uiso 0.254(10) 1 d D . P B 2
H20Q H -0.057901 0.167940 0.188484 0.055 Uiso 0.254(10) 1 calc R U P B 2
H20R H -0.164685 0.134359 0.199596 0.055 Uiso 0.254(10) 1 calc R U P B 2
C204 C -0.0797(6) 0.2061(2) 0.2700(4) 0.0649(14) Uani 0.746(10) 1 d D U P B 1
H20O H -0.131454 0.231828 0.240038 0.078 Uiso 0.746(10) 1 calc R U P B 1
H20P H -0.134183 0.197291 0.289629 0.078 Uiso 0.746(10) 1 calc R U P B 1
B1 B 0.60543(18) 0.52109(7) 0.74986(8) 0.0230(3) Uani 1 1 d . . . . .
N1 N 0.66411(14) 0.61635(5) 0.80691(6) 0.0220(3) Uani 1 1 d . . . . .
N2 N 0.76710(14) 0.59129(5) 0.90016(6) 0.0231(3) Uani 1 1 d . . . . .
F1 F 0.28872(11) 0.48289(4) 0.68223(5) 0.0374(3) Uani 1 1 d . . . . .
F2 F 0.08984(12) 0.50769(5) 0.57314(6) 0.0487(3) Uani 1 1 d . . . . .
F3 F 0.14195(16) 0.57708(6) 0.50794(6) 0.0608(4) Uani 1 1 d . . . . .
F4 F 0.41000(17) 0.61873(5) 0.55700(6) 0.0564(4) Uani 1 1 d . . . . .
F5 F 0.61653(12) 0.59208(4) 0.66564(5) 0.0347(2) Uani 1 1 d . . . . .
F6 F 0.92933(11) 0.54890(4) 0.81528(5) 0.0365(2) Uani 1 1 d . . . . .
F7 F 1.11461(13) 0.52242(6) 0.78184(8) 0.0597(4) Uani 1 1 d . . . . .
F8 F 1.03584(18) 0.46110(7) 0.68468(9) 0.0741(5) Uani 1 1 d . . . . .
F9 F 0.75843(18) 0.42848(6) 0.62024(7) 0.0651(4) Uani 1 1 d . . . . .
F10 F 0.56830(12) 0.45420(5) 0.65296(5) 0.0421(3) Uani 1 1 d . . . . .
F11 F 0.72455(11) 0.41139(4) 0.77436(5) 0.0353(2) Uani 1 1 d . . . . .
F12 F 0.66801(13) 0.34233(4) 0.83186(6) 0.0415(3) Uani 1 1 d . . . . .
F13 F 0.48148(14) 0.35961(4) 0.87345(6) 0.0441(3) Uani 1 1 d . . . . .
F14 F 0.34844(13) 0.45006(4) 0.85261(6) 0.0416(3) Uani 1 1 d . . . . .
F15 F 0.39999(11) 0.52150(4) 0.79309(5) 0.0307(2) Uani 1 1 d . . . . .
S1 S 0.74784(5) 0.69246(2) 0.89129(2) 0.02977(10) Uani 1 1 d . . . . .
O2 O 0.4756(3) 0.28722(19) 0.5386(2) 0.0537(10) Uani 0.780(4) 1 d D . P A 1
O4 O 0.3583(5) 0.33815(9) 0.61702(15) 0.0462(7) Uani 0.694(7) 1 d D . P A 1
O5 O 0.0595(4) 0.22263(15) 0.31256(19) 0.0569(10) Uani 0.746(10) 1 d D . P B 1
O3 O 0.1377(13) 0.2795(7) 0.4852(8) 0.064(2) Uani 0.508(10) 1 d D . P A 1
C109 C -0.0037(7) 0.2781(3) 0.4819(3) 0.0668(19) Uani 0.508(10) 1 d D U P A 1
H10I H -0.062253 0.306110 0.458314 0.080 Uiso 0.508(10) 1 calc R U P A 1
H10J H 0.008827 0.280292 0.522179 0.080 Uiso 0.508(10) 1 calc R U P A 1
C110 C -0.0765(6) 0.2292(3) 0.4525(3) 0.057(2) Uani 0.508(10) 1 d D U P A 1
H11I H -0.043266 0.202009 0.481500 0.068 Uiso 0.508(10) 1 calc R U P A 1
H11J H -0.180323 0.231864 0.433420 0.068 Uiso 0.508(10) 1 calc R U P A 1
C111 C -0.0299(6) 0.2223(2) 0.4069(4) 0.0610(18) Uani 0.508(10) 1 d D U P A 1
H11K H -0.086297 0.242572 0.371220 0.073 Uiso 0.508(10) 1 calc R U P A 1
H11L H -0.035257 0.187444 0.395183 0.073 Uiso 0.508(10) 1 calc R U P A 1
C112 C 0.1257(11) 0.2404(6) 0.4428(5) 0.067(3) Uani 0.508(10) 1 d D U P A 1
H11M H 0.188262 0.212637 0.464844 0.081 Uiso 0.508(10) 1 calc R U P A 1
H11N H 0.155730 0.253540 0.415413 0.081 Uiso 0.508(10) 1 calc R U P A 1
O3A O 0.1290(14) 0.2864(8) 0.4928(10) 0.077(3) Uani 0.492(10) 1 d D . P A 2
C1A C 0.1135(12) 0.2424(6) 0.4579(5) 0.077(4) Uani 0.492(10) 1 d D U P A 2
H1AA H 0.178550 0.216072 0.482666 0.092 Uiso 0.492(10) 1 calc R U P A 2
H1AB H 0.129772 0.249655 0.424566 0.092 Uiso 0.492(10) 1 calc R U P A 2
C1B C -0.0400(9) 0.2289(3) 0.4361(5) 0.080(3) Uani 0.492(10) 1 d D U P A 2
H1BA H -0.046926 0.194157 0.445464 0.096 Uiso 0.492(10) 1 calc R U P A 2
H1BB H -0.096956 0.233352 0.392698 0.096 Uiso 0.492(10) 1 calc R U P A 2
C1C C -0.0945(10) 0.2629(4) 0.4678(4) 0.100(3) Uani 0.492(10) 1 d D U P A 2
H1CA H -0.166843 0.285552 0.438844 0.120 Uiso 0.492(10) 1 calc R U P A 2
H1CB H -0.137795 0.243196 0.486432 0.120 Uiso 0.492(10) 1 calc R U P A 2
C1D C 0.0278(8) 0.2914(3) 0.5138(5) 0.081(2) Uani 0.492(10) 1 d D U P A 2
H1DA H 0.002616 0.326162 0.514657 0.097 Uiso 0.492(10) 1 calc R U P A 2
H1DB H 0.064519 0.276889 0.553678 0.097 Uiso 0.492(10) 1 calc R U P A 2
O4A O 0.2973(10) 0.3392(3) 0.6040(3) 0.053(2) Uiso 0.306(7) 1 d D . P A 2
C1E C 0.3939(13) 0.3212(5) 0.6634(5) 0.054(4) Uiso 0.306(7) 1 d D . P A 2
H1EA H 0.480381 0.341428 0.683722 0.065 Uiso 0.306(7) 1 calc R U P A 2
H1EB H 0.419937 0.286455 0.663084 0.065 Uiso 0.306(7) 1 calc R U P A 2
C1F C 0.3001(13) 0.3274(6) 0.6911(6) 0.067(4) Uiso 0.306(7) 1 d D . P A 2
H1FA H 0.283685 0.295319 0.704505 0.080 Uiso 0.306(7) 1 calc R U P A 2
H1FB H 0.344870 0.349790 0.725565 0.080 Uiso 0.306(7) 1 calc R U P A 2
C1G C 0.1614(16) 0.3489(6) 0.6428(7) 0.097(4) Uiso 0.306(7) 1 d D . P A 2
H1GA H 0.089222 0.322810 0.624780 0.117 Uiso 0.306(7) 1 calc R U P A 2
H1GB H 0.126513 0.374119 0.659714 0.117 Uiso 0.306(7) 1 calc R U P A 2
C1H C 0.1879(18) 0.3706(6) 0.5986(7) 0.103(5) Uiso 0.306(7) 1 d D . P A 2
H1HA H 0.103820 0.369013 0.558552 0.124 Uiso 0.306(7) 1 calc R U P A 2
H1HB H 0.219963 0.405048 0.608261 0.124 Uiso 0.306(7) 1 calc R U P A 2
C1I C 0.0489(12) 0.2151(5) 0.2964(5) 0.033(3) Uiso 0.254(10) 1 d D . P B 2
H1IA H 0.076528 0.242214 0.279025 0.040 Uiso 0.254(10) 1 calc R U P B 2
H1IB H 0.054078 0.226874 0.333314 0.040 Uiso 0.254(10) 1 calc R U P B 2
O5A O 0.1434(8) 0.1727(3) 0.3088(4) 0.044(2) Uiso 0.254(10) 1 d D . P B 2
C1J C 0.0454(10) 0.1308(4) 0.2707(5) 0.036(2) Uiso 0.254(10) 1 d D . P B 2
H1JA H 0.094551 0.109087 0.256391 0.044 Uiso 0.254(10) 1 calc R U P B 2
H1JB H 0.014056 0.111005 0.293874 0.044 Uiso 0.254(10) 1 calc R U P B 2
C1K C -0.0540(6) 0.16055(17) 0.2412(3) 0.0661(13) Uani 0.746(10) 1 d D U P B 1
H1KA H -0.060003 0.169208 0.203117 0.079 Uiso 0.746(10) 1 calc R U P B 1
H1KB H -0.123732 0.134497 0.234133 0.079 Uiso 0.746(10) 1 calc R U P B 1
C1L C -0.0994(15) 0.1980(6) 0.2530(7) 0.044(3) Uiso 0.254(10) 1 d D . P B 2
H1LA H -0.155212 0.224949 0.225956 0.053 Uiso 0.254(10) 1 calc R U P B 2
H1LB H -0.147911 0.186409 0.274223 0.053 Uiso 0.254(10) 1 calc R U P B 2
O6 O 0.2743(2) 0.38004(7) 0.49000(8) 0.0679(5) Uani 1 1 d D . . . .
C206 C 0.1772(3) 0.43586(12) 0.40848(16) 0.0742(8) Uani 1 1 d D U . . .
H20A H 0.087678 0.445654 0.406346 0.089 Uiso 0.261(6) 1 calc R U P C 1
H20B H 0.174274 0.444523 0.370976 0.089 Uiso 0.261(6) 1 calc R U P C 1
H20C H 0.216839 0.427488 0.382721 0.089 Uiso 0.739(6) 1 calc R U P C 2
H20D H 0.090039 0.455360 0.385721 0.089 Uiso 0.739(6) 1 calc R U P C 2
C208 C 0.3770(5) 0.42051(16) 0.50869(17) 0.0721(14) Uani 0.739(6) 1 d D U P C 2
H20E H 0.458716 0.411955 0.503884 0.087 Uiso 0.739(6) 1 calc R U P C 2
H20F H 0.410824 0.430246 0.550233 0.087 Uiso 0.739(6) 1 calc R U P C 2
C207 C 0.308(3) 0.4587(14) 0.4634(7) 0.156(17) Uiso 0.261(6) 1 d D . P C 1
H20G H 0.399513 0.446556 0.469143 0.188 Uiso 0.261(6) 1 calc R U P C 1
H20H H 0.306760 0.494950 0.464299 0.188 Uiso 0.261(6) 1 calc R U P C 1
C205 C 0.2103(9) 0.3809(3) 0.4238(3) 0.0312(18) Uiso 0.261(6) 1 d D . P C 1
H20I H 0.123331 0.360850 0.404149 0.037 Uiso 0.261(6) 1 calc R U P C 1
H20J H 0.277767 0.368666 0.411856 0.037 Uiso 0.261(6) 1 calc R U P C 1
C1M C 0.1516(6) 0.3899(2) 0.4360(3) 0.102(2) Uani 0.739(6) 1 d D U P C 2
H1MA H 0.071220 0.395514 0.442670 0.122 Uiso 0.739(6) 1 calc R U P C 2
H1MB H 0.128701 0.361655 0.408840 0.122 Uiso 0.739(6) 1 calc R U P C 2
C1N C 0.2630(12) 0.4340(3) 0.5054(5) 0.058(3) Uiso 0.261(6) 1 d D . P C 1
H1NA H 0.328934 0.441622 0.547526 0.070 Uiso 0.261(6) 1 calc R U P C 1
H1NB H 0.165690 0.442987 0.495055 0.070 Uiso 0.261(6) 1 calc R U P C 1
C1O C 0.2828(10) 0.4619(2) 0.4637(2) 0.098(3) Uani 0.739(6) 1 d D U P C 2
H1OA H 0.234374 0.481363 0.480330 0.118 Uiso 0.739(6) 1 calc R U P C 2
H1OB H 0.341593 0.484241 0.455031 0.118 Uiso 0.739(6) 1 calc R U P C 2
O2A O 0.4772(16) 0.2978(6) 0.5431(12) 0.082(8) Uiso 0.220(4) 1 d D . P A 2
C1P C 0.5073(12) 0.2478(5) 0.5410(6) 0.060(3) Uiso 0.220(4) 1 d D . P A 2
H1PA H 0.470233 0.235883 0.500001 0.073 Uiso 0.220(4) 1 calc R U P A 2
H1PB H 0.473120 0.226618 0.562079 0.073 Uiso 0.220(4) 1 calc R U P A 2
C1Q C 0.6684(13) 0.2530(5) 0.5746(7) 0.069(4) Uiso 0.220(4) 1 d D . P A 2
H1QA H 0.706794 0.245753 0.617123 0.083 Uiso 0.220(4) 1 calc R U P A 2
H1QB H 0.710684 0.229838 0.558591 0.083 Uiso 0.220(4) 1 calc R U P A 2
C1R C 0.703(2) 0.3059(6) 0.5667(13) 0.060(7) Uiso 0.220(4) 1 d D . P A 2
H1RA H 0.703231 0.309961 0.528898 0.072 Uiso 0.220(4) 1 calc R U P A 2
H1RB H 0.796339 0.316047 0.599796 0.072 Uiso 0.220(4) 1 calc R U P A 2
C1S C 0.5837(11) 0.3354(4) 0.5665(5) 0.049(3) Uiso 0.220(4) 1 d D . P A 2
H1SA H 0.607093 0.345756 0.606808 0.059 Uiso 0.220(4) 1 calc R U P A 2
H1SB H 0.556951 0.364400 0.540181 0.059 Uiso 0.220(4) 1 calc R U P A 2
Li1 Li 0.3075(5) 0.31929(16) 0.53565(19) 0.0586(10) Uani 1 1 d D . . . .

loop_
_atom_site_aniso_label
_atom_site_aniso_U_11
_atom_site_aniso_U_22
_atom_site_aniso_U_33
_atom_site_aniso_U_23
_atom_site_aniso_U_13
_atom_site_aniso_U_12
C1 0.0186(7) 0.0243(8) 0.0282(8) 0.0019(6) 0.0114(6) 0.0010(6)
C2 0.0167(6) 0.0207(7) 0.0286(8) 0.0003(6) 0.0120(6) 0.0000(5)
C3 0.0192(7) 0.0201(7) 0.0281(8) 0.0002(6) 0.0110(6) -0.0010(5)
C4 0.0250(8) 0.0222(7) 0.0260(8) 0.0027(6) 0.0130(6) 0.0020(6)
C5 0.0313(8) 0.0246(8) 0.0362(9) 0.0005(7) 0.0198(7) -0.0016(7)
C6 0.0439(10) 0.0308(9) 0.0380(10) 0.0034(7) 0.0241(9) -0.0053(8)
C7 0.0500(12) 0.0340(10) 0.0357(10) 0.0120(8) 0.0171(9) 0.0016(9)
C8 0.0332(9) 0.0358(10) 0.0385(10) 0.0105(8) 0.0117(8) 0.0065(8)
C9 0.0260(8) 0.0266(8) 0.0305(8) 0.0024(7) 0.0130(7) 0.0039(6)
C10 0.0293(9) 0.0310(9) 0.0483(11) 0.0019(8) 0.0236(8) -0.0045(7)
C11 0.0401(11) 0.0432(11) 0.0667(14) -0.0032(10) 0.0377(11) -0.0066(9)
C12 0.0351(10) 0.0383(11) 0.0554(13) -0.0011(9) 0.0225(9) -0.0092(8)
C13 0.0217(8) 0.0334(9) 0.0370(9) 0.0050(7) 0.0144(7) 0.0054(7)
C14 0.0236(8) 0.0459(11) 0.0417(11) -0.0037(8) 0.0139(8) 0.0029(7)
C15 0.0295(9) 0.0594(13) 0.0388(10) -0.0042(9) 0.0176(8) 0.0030(9)
C16 0.0265(8) 0.0229(8) 0.0257(8) -0.0008(6) 0.0112(7) -0.0015(6)
C17 0.0243(8) 0.0278(8) 0.0300(9) 0.0017(7) 0.0091(7) -0.0021(6)
C18 0.0342(10) 0.0429(11) 0.0297(9) 0.0024(8) 0.0067(8) -0.0048(8)
C19 0.0561(13) 0.0527(13) 0.0262(9) -0.0019(9) 0.0155(9) -0.0066(10)
C20 0.0543(12) 0.0431(11) 0.0382(11) -0.0060(9) 0.0297(10) -0.0052(9)
C21 0.0354(9) 0.0266(8) 0.0356(9) -0.0038(7) 0.0200(8) -0.0010(7)
C22 0.0224(8) 0.0410(10) 0.0370(10) 0.0086(8) 0.0116(7) -0.0001(7)
C23 0.0324(9) 0.0383(11) 0.0527(12) 0.0066(9) 0.0187(9) 0.0039(8)
C24 0.0451(13) 0.0460(13) 0.121(3) 0.0359(15) 0.0517(16) 0.0129(10)
C25 0.0342(9) 0.0349(10) 0.0487(11) 0.0003(8) 0.0275(9) 0.0021(8)
C26 0.0373(11) 0.0419(12) 0.0802(18) 0.0073(12) 0.0144(12) -0.0045(9)
C27 0.0456(15) 0.096(3) 0.150(4) -0.071(3) 0.0474(19) -0.0066(15)
C28 0.0235(7) 0.0269(8) 0.0269(8) -0.0010(6) 0.0132(7) 0.0013(6)
C29 0.0243(8) 0.0313(9) 0.0301(9) -0.0005(7) 0.0126(7) 0.0006(7)
C30 0.0256(8) 0.0407(10) 0.0311(9) -0.0047(8) 0.0063(7) 0.0005(7)
C31 0.0416(11) 0.0457(11) 0.0246(9) 0.0009(8) 0.0057(8) 0.0089(9)
C32 0.0521(12) 0.0368(10) 0.0289(9) 0.0059(8) 0.0197(9) 0.0023(9)
C33 0.0307(8) 0.0301(9) 0.0300(9) -0.0016(7) 0.0158(7) -0.0014(7)
C34 0.0243(8) 0.0266(8) 0.0347(9) 0.0007(7) 0.0175(7) 0.0011(6)
C35 0.0249(8) 0.0290(9) 0.0429(10) 0.0010(7) 0.0200(8) 0.0021(7)
C36 0.0262(9) 0.0424(11) 0.0678(14) 0.0042(10) 0.0300(10) 0.0022(8)
C37 0.0490(12) 0.0499(13) 0.0788(17) 0.0001(11) 0.0511(13) 0.0097(10)
C38 0.0549(13) 0.0441(11) 0.0556(13) -0.0085(10) 0.0399(11) 0.0046(10)
C39 0.0321(9) 0.0348(9) 0.0418(10) -0.0030(8) 0.0220(8) 0.0016(7)
C40 0.0189(7) 0.0231(7) 0.0256(8) -0.0011(6) 0.0084(6) -0.0020(6)
C41 0.0203(7) 0.0259(8) 0.0307(8) -0.0028(6) 0.0100(7) -0.0013(6)
C42 0.0281(8) 0.0213(8) 0.0330(9) 0.0010(7) 0.0085(7) 0.0000(6)
C43 0.0344(9) 0.0263(8) 0.0316(9) 0.0038(7) 0.0137(7) -0.0074(7)
C44 0.0284(8) 0.0302(9) 0.0359(9) -0.0007(7) 0.0181(7) -0.0054(7)
C45 0.0225(7) 0.0228(8) 0.0316(8) 0.0002(6) 0.0131(7) -0.0007(6)
C105 0.0577(18) 0.074(2) 0.0451(16) 0.0132(15) 0.0261(15) 0.0175(16)
C106 0.058(2) 0.067(3) 0.061(3) 0.018(2) 0.035(2) 0.019(2)
C107 0.093(3) 0.0496(18) 0.072(2) 0.0095(16) 0.058(2) 0.0173(17)
C108 0.082(2) 0.0478(17) 0.0448(16) -0.0021(13) 0.0356(16) -0.0075(15)
C113 0.052(3) 0.037(2) 0.046(2) -0.0097(16) 0.0230(19) -0.009(2)
C114 0.061(2) 0.0241(16) 0.0444(18) -0.0055(14) 0.0307(17) -0.0128(17)
C115 0.055(2) 0.056(2) 0.056(2) -0.0092(17) 0.0340(19) -0.0047(17)
C116 0.094(3) 0.0393(18) 0.087(3) 0.0054(18) 0.068(3) 0.0101(18)
C201 0.081(3) 0.067(3) 0.088(4) 0.019(3) 0.032(3) -0.008(2)
C202 0.099(4) 0.102(5) 0.065(3) 0.024(3) 0.044(3) 0.045(4)
C204 0.049(2) 0.056(3) 0.098(5) 0.007(3) 0.043(3) -0.0005(19)
B1 0.0179(8) 0.0233(8) 0.0282(9) -0.0004(7) 0.0117(7) -0.0005(6)
N1 0.0189(6) 0.0211(6) 0.0261(7) 0.0025(5) 0.0113(5) 0.0014(5)
N2 0.0198(6) 0.0222(6) 0.0248(7) 0.0005(5) 0.0093(5) 0.0005(5)
F1 0.0225(5) 0.0459(6) 0.0380(6) 0.0038(5) 0.0106(4) -0.0085(4)
F2 0.0251(5) 0.0612(8) 0.0399(7) -0.0052(6) 0.0011(5) -0.0037(5)
F3 0.0602(8) 0.0665(9) 0.0273(6) 0.0085(6) 0.0005(6) 0.0088(7)
F4 0.0769(10) 0.0541(8) 0.0364(7) 0.0141(6) 0.0269(7) -0.0032(7)
F5 0.0374(6) 0.0350(6) 0.0388(6) 0.0011(4) 0.0243(5) -0.0059(4)
F6 0.0208(5) 0.0387(6) 0.0472(6) -0.0054(5) 0.0148(5) -0.0038(4)
F7 0.0264(6) 0.0640(9) 0.0966(11) 0.0015(8) 0.0367(7) 0.0009(6)
F8 0.0664(10) 0.0799(11) 0.1151(14) -0.0070(10) 0.0747(11) 0.0129(8)
F9 0.0772(10) 0.0684(10) 0.0707(10) -0.0235(8) 0.0527(9) 0.0041(8)
F10 0.0365(6) 0.0463(7) 0.0424(6) -0.0163(5) 0.0187(5) -0.0029(5)
F11 0.0311(5) 0.0277(5) 0.0518(7) 0.0005(5) 0.0242(5) 0.0055(4)
F12 0.0413(6) 0.0235(5) 0.0532(7) 0.0067(5) 0.0186(5) 0.0056(4)
F13 0.0540(7) 0.0322(6) 0.0482(7) 0.0095(5) 0.0271(6) -0.0074(5)
F14 0.0457(6) 0.0393(6) 0.0570(7) 0.0030(5) 0.0385(6) -0.0046(5)
F15 0.0268(5) 0.0263(5) 0.0459(6) 0.0033(4) 0.0234(5) 0.0031(4)
S1 0.0311(2) 0.02140(19) 0.0333(2) -0.00165(15) 0.01347(17) 0.00060(15)
O2 0.0519(17) 0.064(2) 0.0406(15) 0.0090(15) 0.0193(11) -0.0039(12)
O4 0.062(2) 0.0346(12) 0.0568(17) -0.0008(10) 0.0412(16) 0.0010(12)
O5 0.0605(17) 0.0580(19) 0.061(2) 0.0144(17) 0.0372(16) -0.0020(13)
O3 0.055(4) 0.044(5) 0.098(6) 0.010(4) 0.042(4) 0.006(3)
C109 0.043(3) 0.099(5) 0.051(3) -0.010(3) 0.017(3) -0.003(3)
C110 0.038(3) 0.075(4) 0.052(3) 0.024(3) 0.018(2) -0.002(3)
C111 0.047(3) 0.053(3) 0.075(4) 0.000(3) 0.024(3) 0.000(2)
C112 0.055(4) 0.062(4) 0.078(7) -0.013(5) 0.028(4) -0.013(3)
O3A 0.058(5) 0.054(6) 0.116(7) -0.001(4) 0.040(4) -0.002(4)
C1A 0.093(7) 0.059(5) 0.048(4) -0.001(4) 0.013(4) -0.014(5)
C1B 0.085(5) 0.079(5) 0.074(5) -0.026(4) 0.039(4) -0.033(4)
C1C 0.071(5) 0.109(6) 0.089(5) -0.032(5) 0.017(4) -0.018(5)
C1D 0.063(4) 0.073(4) 0.091(6) -0.006(4) 0.026(4) 0.004(3)
C1K 0.067(3) 0.054(2) 0.083(4) 0.004(2) 0.041(3) -0.014(2)
O6 0.0807(13) 0.0555(11) 0.0476(10) 0.0048(8) 0.0169(9) -0.0137(10)
C206 0.0650(17) 0.0685(18) 0.080(2) 0.0198(16) 0.0297(16) 0.0097(14)
C208 0.082(3) 0.080(3) 0.0456(19) -0.0048(18) 0.0252(18) -0.033(2)
C1M 0.067(3) 0.099(4) 0.094(4) 0.043(3) 0.006(3) 0.007(3)
C1O 0.145(5) 0.0343(19) 0.077(3) -0.0023(18) 0.027(3) -0.008(3)
Li1 0.074(3) 0.050(2) 0.053(2) 0.0000(19) 0.032(2) -0.005(2)

loop_
_atom_type_symbol
_atom_type_description
_atom_type_scat_dispersion_real
_atom_type_scat_dispersion_imag
_atom_type_scat_source
C C 0.0181 0.0091 'International Tables Vol C Tables 4.2.6.8 and 6.1.1.4'
H H 0.0000 0.0000 'International Tables Vol C Tables 4.2.6.8 and 6.1.1.4'
B B 0.0090 0.0039 'International Tables Vol C Tables 4.2.6.8 and 6.1.1.4'
F F 0.0727 0.0534 'International Tables Vol C Tables 4.2.6.8 and 6.1.1.4'
Li Li 0.0008 0.0003 'International Tables Vol C Tables 4.2.6.8 and 6.1.1.4'
N N 0.0311 0.0180 'International Tables Vol C Tables 4.2.6.8 and 6.1.1.4'
O O 0.0492 0.0322 'International Tables Vol C Tables 4.2.6.8 and 6.1.1.4'
S S 0.3331 0.5567 'International Tables Vol C Tables 4.2.6.8 and 6.1.1.4'

loop_
_geom_angle_atom_site_label_1
_geom_angle_atom_site_label_2
_geom_angle_atom_site_label_3
_geom_angle
_geom_angle_site_symmetry_1
_geom_angle_site_symmetry_3
_geom_angle_publ_flag
N2 C1 N1 105.22(14) . . ?
N2 C1 S1 125.62(13) . . ?
N1 C1 S1 129.14(13) . . ?
C3 C2 N1 103.49(14) . . ?
C3 C2 B1 121.65(14) . . ?
N1 C2 B1 134.82(14) . . ?
C2 C3 N2 110.28(14) . . ?
C5 C4 C9 122.63(16) . . ?
C5 C4 N1 118.65(15) . . ?
C9 C4 N1 118.57(14) . . ?
C6 C5 C4 117.56(17) . . ?
C6 C5 C10 119.26(16) . . ?
C4 C5 C10 123.19(16) . . ?
C7 C6 C5 121.02(18) . . ?
C6 C7 C8 120.27(18) . . ?
C7 C8 C9 121.09(18) . . ?
C8 C9 C4 117.38(17) . . ?
C8 C9 C13 120.99(16) . . ?
C4 C9 C13 121.56(15) . . ?
C5 C10 C11 111.88(17) . . ?
C5 C10 C12 111.34(16) . . ?
C11 C10 C12 109.39(16) . . ?
C9 C13 C14 113.09(16) . . ?
C9 C13 C15 110.44(16) . . ?
C14 C13 C15 109.89(15) . . ?
C21 C16 C17 123.29(17) . . ?
C21 C16 N2 118.46(15) . . ?
C17 C16 N2 118.12(15) . . ?
C18 C17 C16 116.90(17) . . ?
C18 C17 C22 121.82(17) . . ?
C16 C17 C22 121.29(16) . . ?
C19 C18 C17 121.20(19) . . ?
C18 C19 C20 120.51(19) . . ?
C19 C20 C21 120.72(19) . . ?
C20 C21 C16 117.37(18) . . ?
C20 C21 C25 121.09(18) . . ?
C16 C21 C25 121.49(17) . . ?
C23 C22 C17 113.16(16) . . ?
C23 C22 C24 109.68(17) . . ?
C17 C22 C24 111.36(19) . . ?
C26 C25 C27 112.6(2) . . ?
C26 C25 C21 111.74(17) . . ?
C27 C25 C21 113.5(2) . . ?
C33 C28 C29 112.41(16) . . ?
C33 C28 B1 119.91(15) . . ?
C29 C28 B1 127.22(15) . . ?
F1 C29 C30 114.10(16) . . ?
F1 C29 C28 121.50(16) . . ?
C30 C29 C28 124.37(18) . . ?
F2 C30 C31 119.89(17) . . ?
F2 C30 C29 120.00(18) . . ?
C31 C30 C29 120.10(18) . . ?
F3 C31 C30 120.7(2) . . ?
F3 C31 C32 120.9(2) . . ?
C30 C31 C32 118.43(18) . . ?
F4 C32 C31 119.78(18) . . ?
F4 C32 C33 120.47(19) . . ?
C31 C32 C33 119.74(19) . . ?
F5 C33 C32 115.14(17) . . ?
F5 C33 C28 119.90(16) . . ?
C32 C33 C28 124.91(18) . . ?
C35 C34 C39 112.92(16) . . ?
C35 C34 B1 126.83(16) . . ?
C39 C34 B1 120.25(15) . . ?
F6 C35 C34 121.61(15) . . ?
F6 C35 C36 114.32(17) . . ?
C34 C35 C36 124.07(19) . . ?
F7 C36 C37 120.16(18) . . ?
F7 C36 C35 120.1(2) . . ?
C37 C36 C35 119.77(19) . . ?
F8 C37 C36 120.7(2) . . ?
F8 C37 C38 120.4(2) . . ?
C36 C37 C38 118.85(18) . . ?
F9 C38 C37 119.85(19) . . ?
F9 C38 C39 120.8(2) . . ?
C37 C38 C39 119.4(2) . . ?
F10 C39 C38 115.23(18) . . ?
F10 C39 C34 119.70(16) . . ?
C38 C39 C34 124.99(19) . . ?
C41 C40 C45 112.30(15) . . ?
C41 C40 B1 127.58(15) . . ?
C45 C40 B1 119.85(14) . . ?
F11 C41 C42 113.60(15) . . ?
F11 C41 C40 121.65(15) . . ?
C42 C41 C40 124.74(16) . . ?
F12 C42 C43 119.83(16) . . ?
F12 C42 C41 120.36(17) . . ?
C43 C42 C41 119.81(16) . . ?
F13 C43 C42 120.74(17) . . ?
F13 C43 C44 120.46(17) . . ?
C42 C43 C44 118.80(16) . . ?
F14 C44 C43 119.41(16) . . ?
F14 C44 C45 121.08(16) . . ?
C43 C44 C45 119.51(17) . . ?
F15 C45 C44 115.78(15) . . ?
F15 C45 C40 119.39(15) . . ?
C44 C45 C40 124.82(16) . . ?
O2 C105 C106 106.2(3) . . ?
C107 C106 C105 101.7(4) . . ?
C106 C107 C108 102.9(3) . . ?
O2 C108 C107 107.3(3) . . ?
O4 C113 C114 106.6(4) . . ?
C113 C114 C115 104.5(3) . . ?
C114 C115 C116 103.0(3) . . ?
O4 C116 C115 106.6(3) . . ?
O5 C201 C202 103.7(4) . . ?
C1K C202 C201 105.1(4) . . ?
C1L C203 C1J 98.0(10) . . ?
O5 C204 C1K 104.3(4) . . ?
C2 B1 C34 112.33(13) . . ?
C2 B1 C28 116.03(13) . . ?
C34 B1 C28 104.88(13) . . ?
C2 B1 C40 102.36(13) . . ?
C34 B1 C40 109.45(13) . . ?
C28 B1 C40 111.85(13) . . ?
C1 N1 C2 111.32(13) . . ?
C1 N1 C4 118.70(13) . . ?
C2 N1 C4 129.98(14) . . ?
C1 N2 C3 109.67(13) . . ?
C1 N2 C16 126.13(14) . . ?
C3 N2 C16 124.14(14) . . ?
C105 O2 C108 106.7(3) . . ?
C105 O2 Li1 126.5(4) . . ?
C108 O2 Li1 122.9(3) . . ?
C113 O4 C116 104.3(3) . . ?
C113 O4 Li1 131.8(3) . . ?
C116 O4 Li1 122.1(3) . . ?
C201 O5 C204 110.9(4) . . ?
C112 O3 C109 103.3(7) . . ?
C112 O3 Li1 126.2(7) . . ?
C109 O3 Li1 130.4(8) . . ?
O3 C109 C110 108.1(7) . . ?
C111 C110 C109 101.8(5) . . ?
C110 C111 C112 100.5(6) . . ?
O3 C112 C111 109.8(8) . . ?
C1A O3A C1D 115.7(10) . . ?
C1A O3A Li1 120.8(9) . . ?
C1D O3A Li1 118.5(9) . . ?
O3A C1A C1B 101.2(9) . . ?
C1A C1B C1C 107.6(8) . . ?
C1D C1C C1B 108.2(7) . . ?
O3A C1D C1C 101.0(8) . . ?
C1H O4A C1E 115.9(9) . . ?
C1H O4A Li1 121.1(8) . . ?
C1E O4A Li1 122.9(7) . . ?
O4A C1E C1F 99.3(9) . . ?
C1G C1F C1E 106.1(10) . . ?
C1H C1G C1F 107.6(12) . . ?
O4A C1H C1G 99.7(11) . . ?
O5A C1I C1L 107.2(10) . . ?
C1I O5A C1J 104.6(8) . . ?
C203 C1J O5A 105.7(9) . . ?
C204 C1K C202 104.1(4) . . ?
C1I C1L C203 105.2(11) . . ?
C1M O6 C208 112.2(3) . . ?
C205 O6 C1N 103.3(5) . . ?
C1M O6 Li1 124.4(3) . . ?
C208 O6 Li1 123.4(2) . . ?
C205 O6 Li1 123.2(3) . . ?
C1N O6 Li1 131.3(4) . . ?
C1O C206 C1M 99.8(4) . . ?
C205 C206 C207 99.2(15) . . ?
O6 C208 C1O 100.4(4) . . ?
C1N C207 C206 90.3(10) . . ?
O6 C205 C206 103.0(4) . . ?
O6 C1M C206 108.6(4) . . ?
O6 C1N C207 97.7(16) . . ?
C206 C1O C208 106.2(4) . . ?
C1P O2A C1S 123.3(12) . . ?
C1P O2A Li1 122.7(11) . . ?
C1S O2A Li1 112.1(10) . . ?
O2A C1P C1Q 96.4(11) . . ?
C1R C1Q C1P 107.7(13) . . ?
C1Q C1R C1S 103.0(13) . . ?
O2A C1S C1R 97.9(11) . . ?
O2A Li1 O4A 120.6(9) . . ?
O2A Li1 O3A 125.9(7) . . ?
O4A Li1 O3A 99.2(6) . . ?
O2A Li1 O6 101.6(8) . . ?
O4A Li1 O6 104.1(3) . . ?
O3A Li1 O6 102.4(9) . . ?
O6 Li1 O4 107.4(2) . . ?
O6 Li1 O3 103.3(7) . . ?
O4 Li1 O3 121.7(5) . . ?
O6 Li1 O2 106.3(3) . . ?
O4 Li1 O2 108.2(3) . . ?
O3 Li1 O2 109.0(5) . . ?

loop_
_geom_bond_atom_site_label_1
_geom_bond_atom_site_label_2
_geom_bond_distance
_geom_bond_site_symmetry_2
_geom_bond_publ_flag
C1 N2 1.358(2) . ?
C1 N1 1.375(2) . ?
C1 S1 1.6851(17) . ?
C2 C3 1.356(2) . ?
C2 N1 1.427(2) . ?
C2 B1 1.650(2) . ?
C3 N2 1.386(2) . ?
C4 C5 1.401(2) . ?
C4 C9 1.402(2) . ?
C4 N1 1.445(2) . ?
C5 C6 1.400(3) . ?
C5 C10 1.524(2) . ?
C6 C7 1.378(3) . ?
C7 C8 1.390(3) . ?
C8 C9 1.396(3) . ?
C9 C13 1.520(2) . ?
C10 C11 1.530(3) . ?
C10 C12 1.532(3) . ?
C13 C14 1.534(2) . ?
C13 C15 1.535(3) . ?
C16 C21 1.399(2) . ?
C16 C17 1.400(2) . ?
C16 N2 1.435(2) . ?
C17 C18 1.393(3) . ?
C17 C22 1.522(3) . ?
C18 C19 1.384(3) . ?
C19 C20 1.385(3) . ?
C20 C21 1.394(3) . ?
C21 C25 1.523(3) . ?
C22 C23 1.519(3) . ?
C22 C24 1.526(3) . ?
C25 C26 1.505(3) . ?
C25 C27 1.510(3) . ?
C28 C33 1.392(2) . ?
C28 C29 1.394(2) . ?
C28 B1 1.672(2) . ?
C29 F1 1.344(2) . ?
C29 C30 1.387(3) . ?
C30 F2 1.350(2) . ?
C30 C31 1.369(3) . ?
C31 F3 1.345(2) . ?
C31 C32 1.373(3) . ?
C32 F4 1.348(2) . ?
C32 C33 1.382(3) . ?
C33 F5 1.351(2) . ?
C34 C35 1.389(2) . ?
C34 C39 1.390(3) . ?
C34 B1 1.666(2) . ?
C35 F6 1.350(2) . ?
C35 C36 1.391(3) . ?
C36 F7 1.342(2) . ?
C36 C37 1.372(4) . ?
C37 F8 1.341(2) . ?
C37 C38 1.374(4) . ?
C38 F9 1.352(3) . ?
C38 C39 1.379(3) . ?
C39 F10 1.355(2) . ?
C40 C41 1.393(2) . ?
C40 C45 1.401(2) . ?
C40 B1 1.675(2) . ?
C41 F11 1.355(2) . ?
C41 C42 1.385(3) . ?
C42 F12 1.347(2) . ?
C42 C43 1.372(3) . ?
C43 F13 1.347(2) . ?
C43 C44 1.377(3) . ?
C44 F14 1.344(2) . ?
C44 C45 1.382(2) . ?
C45 F15 1.3489(19) . ?
C105 O2 1.451(5) . ?
C105 C106 1.517(6) . ?
C106 C107 1.505(7) . ?
C107 C108 1.511(5) . ?
C108 O2 1.477(5) . ?
C113 O4 1.432(5) . ?
C113 C114 1.511(5) . ?
C114 C115 1.539(5) . ?
C115 C116 1.557(5) . ?
C116 O4 1.444(4) . ?
C201 O5 1.378(5) . ?
C201 C202 1.544(7) . ?
C202 C1K 1.522(6) . ?
C203 C1L 1.499(12) . ?
C203 C1J 1.502(11) . ?
C204 O5 1.408(6) . ?
C204 C1K 1.517(7) . ?
O2 Li1 1.963(6) . ?
O4 Li1 1.934(5) . ?
O3 C112 1.462(11) . ?
O3 C109 1.476(10) . ?
O3 Li1 1.940(10) . ?
C109 C110 1.514(9) . ?
C110 C111 1.489(8) . ?
C111 C112 1.527(9) . ?
O3A C1A 1.433(11) . ?
O3A C1D 1.436(11) . ?
O3A Li1 1.882(10) . ?
C1A C1B 1.495(11) . ?
C1B C1C 1.514(10) . ?
C1C C1D 1.464(9) . ?
O4A C1H 1.391(11) . ?
O4A C1E 1.429(11) . ?
O4A Li1 1.879(8) . ?
C1E C1F 1.500(12) . ?
C1F C1G 1.494(12) . ?
C1G C1H 1.418(12) . ?
C1I O5A 1.445(11) . ?
C1I C1L 1.485(12) . ?
O5A C1J 1.511(9) . ?
O6 C1M 1.376(5) . ?
O6 C208 1.444(4) . ?
O6 C205 1.475(7) . ?
O6 C1N 1.515(9) . ?
O6 Li1 1.925(5) . ?
C206 C1O 1.469(6) . ?
C206 C1M 1.505(6) . ?
C206 C205 1.515(7) . ?
C206 C207 1.532(14) . ?
C208 C1O 1.551(7) . ?
C207 C1N 1.526(14) . ?
O2A C1P 1.382(12) . ?
O2A C1S 1.410(13) . ?
O2A Li1 1.824(13) . ?
C1P C1Q 1.503(12) . ?
C1Q C1R 1.501(13) . ?
C1R C1S 1.503(13) . ?

loop_
_geom_torsion_atom_site_label_1
_geom_torsion_atom_site_label_2
_geom_torsion_atom_site_label_3
_geom_torsion_atom_site_label_4
_geom_torsion
_geom_torsion_site_symmetry_1
_geom_torsion_site_symmetry_2
_geom_torsion_site_symmetry_3
_geom_torsion_site_symmetry_4
_geom_torsion_publ_flag
N1 C2 C3 N2 -0.20(17) . . . . ?
B1 C2 C3 N2 177.96(13) . . . . ?
C9 C4 C5 C6 -2.6(3) . . . . ?
N1 C4 C5 C6 -178.18(16) . . . . ?
C9 C4 C5 C10 177.69(17) . . . . ?
N1 C4 C5 C10 2.1(3) . . . . ?
C4 C5 C6 C7 1.9(3) . . . . ?
C10 C5 C6 C7 -178.40(19) . . . . ?
C5 C6 C7 C8 -0.3(3) . . . . ?
C6 C7 C8 C9 -0.6(3) . . . . ?
C7 C8 C9 C4 0.0(3) . . . . ?
C7 C8 C9 C13 177.09(19) . . . . ?
C5 C4 C9 C8 1.7(3) . . . . ?
N1 C4 C9 C8 177.28(16) . . . . ?
C5 C4 C9 C13 -175.41(17) . . . . ?
N1 C4 C9 C13 0.2(3) . . . . ?
C6 C5 C10 C11 -59.9(2) . . . . ?
C4 C5 C10 C11 119.8(2) . . . . ?
C6 C5 C10 C12 62.9(2) . . . . ?
C4 C5 C10 C12 -117.4(2) . . . . ?
C8 C9 C13 C14 36.4(2) . . . . ?
C4 C9 C13 C14 -146.59(17) . . . . ?
C8 C9 C13 C15 -87.2(2) . . . . ?
C4 C9 C13 C15 89.8(2) . . . . ?
C21 C16 C17 C18 0.7(3) . . . . ?
N2 C16 C17 C18 -175.03(16) . . . . ?
C21 C16 C17 C22 -178.93(17) . . . . ?
N2 C16 C17 C22 5.4(2) . . . . ?
C16 C17 C18 C19 0.6(3) . . . . ?
C22 C17 C18 C19 -179.8(2) . . . . ?
C17 C18 C19 C20 -1.4(3) . . . . ?
C18 C19 C20 C21 0.9(3) . . . . ?
C19 C20 C21 C16 0.4(3) . . . . ?
C19 C20 C21 C25 177.94(19) . . . . ?
C17 C16 C21 C20 -1.1(3) . . . . ?
N2 C16 C21 C20 174.55(16) . . . . ?
C17 C16 C21 C25 -178.71(17) . . . . ?
N2 C16 C21 C25 -3.0(3) . . . . ?
C18 C17 C22 C23 33.3(3) . . . . ?
C16 C17 C22 C23 -147.09(18) . . . . ?
C18 C17 C22 C24 -90.8(2) . . . . ?
C16 C17 C22 C24 88.8(2) . . . . ?
C20 C21 C25 C26 -74.4(3) . . . . ?
C16 C21 C25 C26 103.1(2) . . . . ?
C20 C21 C25 C27 54.2(3) . . . . ?
C16 C21 C25 C27 -128.3(3) . . . . ?
C33 C28 C29 F1 177.18(16) . . . . ?
B1 C28 C29 F1 5.0(3) . . . . ?
C33 C28 C29 C30 -0.8(3) . . . . ?
B1 C28 C29 C30 -172.97(17) . . . . ?
F1 C29 C30 F2 1.0(3) . . . . ?
C28 C29 C30 F2 179.15(17) . . . . ?
F1 C29 C30 C31 -178.94(18) . . . . ?
C28 C29 C30 C31 -0.8(3) . . . . ?
F2 C30 C31 F3 1.3(3) . . . . ?
C29 C30 C31 F3 -178.72(19) . . . . ?
F2 C30 C31 C32 -178.56(19) . . . . ?
C29 C30 C31 C32 1.4(3) . . . . ?
F3 C31 C32 F4 -1.0(3) . . . . ?
C30 C31 C32 F4 178.92(19) . . . . ?
F3 C31 C32 C33 179.78(19) . . . . ?
C30 C31 C32 C33 -0.3(3) . . . . ?
F4 C32 C33 F5 -3.2(3) . . . . ?
C31 C32 C33 F5 176.02(18) . . . . ?
F4 C32 C33 C28 179.28(18) . . . . ?
C31 C32 C33 C28 -1.5(3) . . . . ?
C29 C28 C33 F5 -175.42(15) . . . . ?
B1 C28 C33 F5 -2.6(2) . . . . ?
C29 C28 C33 C32 2.0(3) . . . . ?
B1 C28 C33 C32 174.75(17) . . . . ?
C39 C34 C35 F6 -178.65(16) . . . . ?
B1 C34 C35 F6 1.3(3) . . . . ?
C39 C34 C35 C36 1.1(3) . . . . ?
B1 C34 C35 C36 -178.95(18) . . . . ?
F6 C35 C36 F7 -2.2(3) . . . . ?
C34 C35 C36 F7 178.05(18) . . . . ?
F6 C35 C36 C37 179.2(2) . . . . ?
C34 C35 C36 C37 -0.6(3) . . . . ?
F7 C36 C37 F8 1.3(4) . . . . ?
C35 C36 C37 F8 180.0(2) . . . . ?
F7 C36 C37 C38 -178.9(2) . . . . ?
C35 C36 C37 C38 -0.2(4) . . . . ?
F8 C37 C38 F9 0.8(4) . . . . ?
C36 C37 C38 F9 -179.0(2) . . . . ?
F8 C37 C38 C39 -179.8(2) . . . . ?
C36 C37 C38 C39 0.4(4) . . . . ?
F9 C38 C39 F10 2.9(3) . . . . ?
C37 C38 C39 F10 -176.5(2) . . . . ?
F9 C38 C39 C34 179.6(2) . . . . ?
C37 C38 C39 C34 0.2(4) . . . . ?
C35 C34 C39 F10 175.66(17) . . . . ?
B1 C34 C39 F10 -4.3(3) . . . . ?
C35 C34 C39 C38 -0.9(3) . . . . ?
B1 C34 C39 C38 179.16(19) . . . . ?
C45 C40 C41 F11 -179.58(15) . . . . ?
B1 C40 C41 F11 -5.7(3) . . . . ?
C45 C40 C41 C42 -0.9(2) . . . . ?
B1 C40 C41 C42 173.05(16) . . . . ?
F11 C41 C42 F12 -0.2(2) . . . . ?
C40 C41 C42 F12 -179.06(16) . . . . ?
F11 C41 C42 C43 178.94(15) . . . . ?
C40 C41 C42 C43 0.1(3) . . . . ?
F12 C42 C43 F13 0.4(3) . . . . ?
C41 C42 C43 F13 -178.79(16) . . . . ?
F12 C42 C43 C44 179.65(16) . . . . ?
C41 C42 C43 C44 0.5(3) . . . . ?
F13 C43 C44 F14 -0.7(3) . . . . ?
C42 C43 C44 F14 -179.91(16) . . . . ?
F13 C43 C44 C45 179.01(16) . . . . ?
C42 C43 C44 C45 -0.2(3) . . . . ?
F14 C44 C45 F15 -0.6(2) . . . . ?
C43 C44 C45 F15 179.72(16) . . . . ?
F14 C44 C45 C40 179.06(16) . . . . ?
C43 C44 C45 C40 -0.6(3) . . . . ?
C41 C40 C45 F15 -179.24(14) . . . . ?
B1 C40 C45 F15 6.3(2) . . . . ?
C41 C40 C45 C44 1.1(2) . . . . ?
B1 C40 C45 C44 -173.34(16) . . . . ?
O2 C105 C106 C107 -36.8(5) . . . . ?
C105 C106 C107 C108 37.2(4) . . . . ?
C106 C107 C108 O2 -25.5(4) . . . . ?
O4 C113 C114 C115 -27.8(4) . . . . ?
C113 C114 C115 C116 5.8(4) . . . . ?
C114 C115 C116 O4 17.6(5) . . . . ?
O5 C201 C202 C1K -17.7(7) . . . . ?
C3 C2 B1 C34 -87.70(18) . . . . ?
N1 C2 B1 C34 89.8(2) . . . . ?
C3 C2 B1 C28 151.66(15) . . . . ?
N1 C2 B1 C28 -30.9(2) . . . . ?
C3 C2 B1 C40 29.59(18) . . . . ?
N1 C2 B1 C40 -152.94(16) . . . . ?
C35 C34 B1 C2 6.5(2) . . . . ?
C39 C34 B1 C2 -173.55(16) . . . . ?
C35 C34 B1 C28 133.40(18) . . . . ?
C39 C34 B1 C28 -46.7(2) . . . . ?
C35 C34 B1 C40 -106.45(19) . . . . ?
C39 C34 B1 C40 73.5(2) . . . . ?
C33 C28 B1 C2 75.23(19) . . . . ?
C29 C28 B1 C2 -113.15(19) . . . . ?
C33 C28 B1 C34 -49.33(19) . . . . ?
C29 C28 B1 C34 122.29(18) . . . . ?
C33 C28 B1 C40 -167.88(15) . . . . ?
C29 C28 B1 C40 3.8(2) . . . . ?
C41 C40 B1 C2 -118.65(17) . . . . ?
C45 C40 B1 C2 54.85(18) . . . . ?
C41 C40 B1 C34 0.7(2) . . . . ?
C45 C40 B1 C34 174.18(14) . . . . ?
C41 C40 B1 C28 116.48(17) . . . . ?
C45 C40 B1 C28 -70.03(19) . . . . ?
N2 C1 N1 C2 1.37(17) . . . . ?
S1 C1 N1 C2 -176.68(12) . . . . ?
N2 C1 N1 C4 -178.67(13) . . . . ?
S1 C1 N1 C4 3.3(2) . . . . ?
C3 C2 N1 C1 -0.74(17) . . . . ?
B1 C2 N1 C1 -178.53(15) . . . . ?
C3 C2 N1 C4 179.31(15) . . . . ?
B1 C2 N1 C4 1.5(3) . . . . ?
C5 C4 N1 C1 77.8(2) . . . . ?
C9 C4 N1 C1 -97.96(18) . . . . ?
C5 C4 N1 C2 -102.2(2) . . . . ?
C9 C4 N1 C2 82.0(2) . . . . ?
N1 C1 N2 C3 -1.47(17) . . . . ?
S1 C1 N2 C3 176.68(12) . . . . ?
N1 C1 N2 C16 -178.77(14) . . . . ?
S1 C1 N2 C16 -0.6(2) . . . . ?
C2 C3 N2 C1 1.08(18) . . . . ?
C2 C3 N2 C16 178.44(14) . . . . ?
C21 C16 N2 C1 83.3(2) . . . . ?
C17 C16 N2 C1 -100.78(19) . . . . ?
C21 C16 N2 C3 -93.6(2) . . . . ?
C17 C16 N2 C3 82.3(2) . . . . ?
C106 C105 O2 C108 21.3(5) . . . . ?
C106 C105 O2 Li1 -136.7(4) . . . . ?
C107 C108 O2 C105 2.7(4) . . . . ?
C107 C108 O2 Li1 161.7(3) . . . . ?
C114 C113 O4 C116 39.7(4) . . . . ?
C114 C113 O4 Li1 -125.0(4) . . . . ?
C115 C116 O4 C113 -35.4(4) . . . . ?
C115 C116 O4 Li1 131.1(3) . . . . ?
C202 C201 O5 C204 33.8(7) . . . . ?
C1K C204 O5 C201 -35.8(6) . . . . ?
C112 O3 C109 C110 16.2(16) . . . . ?
Li1 O3 C109 C110 -160.2(14) . . . . ?
O3 C109 C110 C111 -36.1(11) . . . . ?
C109 C110 C111 C112 39.0(8) . . . . ?
C109 O3 C112 C111 9.6(17) . . . . ?
Li1 O3 C112 C111 -173.7(13) . . . . ?
C110 C111 C112 O3 -31.5(13) . . . . ?
C1D O3A C1A C1B 22(2) . . . . ?
Li1 O3A C1A C1B 177.0(15) . . . . ?
O3A C1A C1B C1C -7.5(16) . . . . ?
C1A C1B C1C C1D -7.8(13) . . . . ?
C1A O3A C1D C1C -27(2) . . . . ?
Li1 O3A C1D C1C 177.6(14) . . . . ?
C1B C1C C1D O3A 19.4(15) . . . . ?
C1H O4A C1E C1F 22.2(15) . . . . ?
Li1 O4A C1E C1F -154.0(9) . . . . ?
O4A C1E C1F C1G -0.5(15) . . . . ?
C1E C1F C1G C1H -19.6(18) . . . . ?
C1E O4A C1H C1G -34.5(16) . . . . ?
Li1 O4A C1H C1G 141.8(10) . . . . ?
C1F C1G C1H O4A 30.8(17) . . . . ?
C1L C1I O5A C1J 0.7(13) . . . . ?
C1L C203 C1J O5A -41.3(13) . . . . ?
C1I O5A C1J C203 26.2(12) . . . . ?
O5 C204 C1K C202 21.4(6) . . . . ?
C201 C202 C1K C204 -2.4(7) . . . . ?
O5A C1I C1L C203 -27.4(16) . . . . ?
C1J C203 C1L C1I 41.5(15) . . . . ?
C1M O6 C208 C1O 11.6(6) . . . . ?
Li1 O6 C208 C1O -168.8(4) . . . . ?
C205 C206 C207 C1N -60.7(19) . . . . ?
C1N O6 C205 C206 3.3(7) . . . . ?
Li1 O6 C205 C206 168.3(3) . . . . ?
C207 C206 C205 O6 36.8(12) . . . . ?
C208 O6 C1M C206 10.5(7) . . . . ?
Li1 O6 C1M C206 -169.0(3) . . . . ?
C1O C206 C1M O6 -28.7(8) . . . . ?
C205 O6 C1N C207 -42.3(12) . . . . ?
Li1 O6 C1N C207 154.5(10) . . . . ?
C206 C207 C1N O6 62.3(19) . . . . ?
C1M C206 C1O C208 35.4(8) . . . . ?
O6 C208 C1O C206 -30.1(7) . . . . ?
C1S O2A C1P C1Q 5(3) . . . . ?
Li1 O2A C1P C1Q -157.4(18) . . . . ?
O2A C1P C1Q C1R -25(2) . . . . ?
C1P C1Q C1R C1S 35(2) . . . . ?
C1P O2A C1S C1R 15(3) . . . . ?
Li1 O2A C1S C1R 179.9(17) . . . . ?
C1Q C1R C1S O2A -29(2) . . . . ?
C1P O2A Li1 O4A 103(2) . . . . ?
C1S O2A Li1 O4A -62(2) . . . . ?
C1P O2A Li1 O3A -28(3) . . . . ?
C1S O2A Li1 O3A 167.2(15) . . . . ?
C1P O2A Li1 O6 -143(2) . . . . ?
C1S O2A Li1 O6 52.4(18) . . . . ?
C1H O4A Li1 O2A 158.2(11) . . . . ?
C1E O4A Li1 O2A -25.8(12) . . . . ?
C1H O4A Li1 O3A -60.2(13) . . . . ?
C1E O4A Li1 O3A 115.9(12) . . . . ?
C1H O4A Li1 O6 45.2(10) . . . . ?
C1E O4A Li1 O6 -138.8(9) . . . . ?
C1A O3A Li1 O2A -5(3) . . . . ?
C1D O3A Li1 O2A 148.9(16) . . . . ?
C1A O3A Li1 O4A -144.1(18) . . . . ?
C1D O3A Li1 O4A 10.1(19) . . . . ?
C1A O3A Li1 O6 109.2(18) . . . . ?
C1D O3A Li1 O6 -96.6(17) . . . . ?
